data_2218571
loop_
_publ_author_name
'Zhou, Hong Ping'
'Lv, Liang Fei'
'Wang, Peng'
'Hu, Ren Tao'

_publ_section_title
;
 9-Ethyl-3,6-bis(1<i>H</i>-imidazol-1-yl)-9<i>H</i>-carbazole
;
_journal_coeditor_code XU2412
_journal_issue 6
_journal_name_full 'Acta Crystallographica Section E'
_journal_page_first o1075
_journal_paper_doi 10.1107/S1600536808013937
_journal_volume 64
_journal_year 2008
_chemical_formula_iupac 'C20 H17 N5'
_chemical_formula_moiety 'C20 H17 N5'
_chemical_formula_sum 'C20 H17 N5'
_chemical_formula_weight 327.39
_chemical_name_systematic
;
9-Ethyl-3,6-bis(1<i>H</i>-imidazol-1-yl)-9<i>H</i>-carbazole
;
_space_group_IT_number 2
_symmetry_cell_setting triclinic
_symmetry_space_group_name_Hall '-P 1'
_symmetry_space_group_name_H-M 'P -1'
_atom_sites_solution_hydrogens geom
_atom_sites_solution_primary direct
_atom_sites_solution_secondary difmap
_audit_creation_method SHELXL-97
_cell_angle_alpha 92.698(6)
_cell_angle_beta 96.011(6)
_cell_angle_gamma 102.567(6)
_cell_formula_units_Z 2
_cell_length_a 5.625(2)
_cell_length_b 8.826(3)
_cell_length_c 17.367(6)
_cell_measurement_reflns_used 2928
_cell_measurement_temperature 293(2)
_cell_measurement_theta_max 25.0
_cell_measurement_theta_min 1.2
_cell_volume 834.8(5)
_computing_cell_refinement 'SAINT (Bruker, 2002)'
_computing_data_collection 'SMART (Bruker, 2002)'
_computing_data_reduction 'SAINT (Bruker, 2002)'
_computing_molecular_graphics 'ORTEPII (Johnson, 1976)'
_computing_publication_material 'SHELXL97 (Sheldrick, 2008)'
_computing_structure_refinement 'SHELXL97 (Sheldrick, 2008)'
_computing_structure_solution 'SHELXS97 (Sheldrick, 2008)'
_diffrn_ambient_temperature 293(2)
_diffrn_measured_fraction_theta_full 0.993
_diffrn_measured_fraction_theta_max 0.993
_diffrn_measurement_device_type 'Bruker SMART APEX area-dectector'
_diffrn_measurement_method '\f and \w'
_diffrn_radiation_monochromator graphite
_diffrn_radiation_source 'fine-focus sealed tube'
_diffrn_radiation_type MoK\a
_diffrn_radiation_wavelength 0.71073
_diffrn_reflns_av_R_equivalents 0.0173
_diffrn_reflns_av_sigmaI/netI 0.0234
_diffrn_reflns_limit_h_max 6
_diffrn_reflns_limit_h_min -6
_diffrn_reflns_limit_k_max 10
_diffrn_reflns_limit_k_min -10
_diffrn_reflns_limit_l_max 20
_diffrn_reflns_limit_l_min -20
_diffrn_reflns_number 6040
_diffrn_reflns_theta_full 25.00
_diffrn_reflns_theta_max 25.00
_diffrn_reflns_theta_min 1.18
_diffrn_standards_decay_% 0
_diffrn_standards_interval_count 0
_diffrn_standards_interval_time 0
_diffrn_standards_number 0
_exptl_absorpt_coefficient_mu 0.081
_exptl_absorpt_correction_type none
_exptl_crystal_colour yellow
_exptl_crystal_density_diffrn 1.302
_exptl_crystal_density_method 'not measured'
_exptl_crystal_description prism
_exptl_crystal_F_000 344
_exptl_crystal_size_max 0.46
_exptl_crystal_size_mid 0.40
_exptl_crystal_size_min 0.16
_refine_diff_density_max 0.227
_refine_diff_density_min -0.182
_refine_ls_extinction_coef 0.044(6)
_refine_ls_extinction_expression Fc^*^=kFc[1+0.001xFc^2^\l^3^/sin(2\q)]^-1/4^
_refine_ls_extinction_method 'SHELXL97 (Sheldrick, 2008)'
_refine_ls_goodness_of_fit_ref 1.059
_refine_ls_hydrogen_treatment constr
_refine_ls_matrix_type full
_refine_ls_number_parameters 225
_refine_ls_number_reflns 2928
_refine_ls_number_restraints 0
_refine_ls_restrained_S_all 1.059
_refine_ls_R_factor_all 0.0437
_refine_ls_R_factor_gt 0.0393
_refine_ls_shift/su_max 0.000
_refine_ls_shift/su_mean 0.000
_refine_ls_structure_factor_coef Fsqd
_refine_ls_weighting_details 'calc w=1/[\s^2^(Fo^2^)+(0.0695P)^2^+0.1471P] where P=(Fo^2^+2Fc^2^)/3'
_refine_ls_weighting_scheme calc
_refine_ls_wR_factor_gt 0.1095
_refine_ls_wR_factor_ref 0.1199
_reflns_number_gt 2611
_reflns_number_total 2928
_reflns_threshold_expression I>2\s(I)
_cod_data_source_file xu2412.cif
_cod_data_source_block I
_cod_depositor_comments
;
The following automatic conversions were performed:
'_symmetry_cell_setting' value 'Triclinic' changed to 'triclinic'
according to '/home/saulius/struct/CIF-dictionaries/cif_core.dic'
dictionary named 'cif_core.dic' version 2.4.1 from 2010-06-29.

Automatic conversion script
Id: cif_fix_enum 1527 2010-12-29 10:47:43Z saulius 

The following automatic conversions were performed:

'_symmetry_cell_setting' value 'Triclinic' changed to 'triclinic'
according to /home/saulius/struct/CIF-dictionaries/cif_core.dic
dictionary named 'cif_core.dic' version 2.4.1 from 2010-06-29.

Automatic conversion script
Id: cif_fix_values 1715 2011-07-08 13:25:40Z adriana 
;
_cod_database_code 2218571
_cod_database_fobs_code 2218571

loop_
_symmetry_equiv_pos_as_xyz
'x, y, z'
'-x, -y, -z'

loop_
_atom_site_type_symbol
_atom_site_label
_atom_site_fract_x
_atom_site_fract_y
_atom_site_fract_z
_atom_site_U_iso_or_equiv
_atom_site_adp_type
_atom_site_calc_flag
_atom_site_refinement_flags
_atom_site_occupancy
N N2 0.49085(19) 0.34017(13) 0.10310(6) 0.0435(3) Uani d . 1
N N4 0.89546(19) 0.72250(13) 0.53896(6) 0.0418(3) Uani d . 1
N N5 0.6235(2) 0.67394(15) 0.62354(7) 0.0553(4) Uani d . 1
N N1 0.1184(2) 0.19639(15) 0.06703(7) 0.0535(3) Uani d . 1
N N3 1.2016(2) 0.83688(14) 0.24918(7) 0.0484(3) Uani d . 1
C C13 0.9898(2) 0.75062(15) 0.46637(7) 0.0405(3) Uani d . 1
C C5 0.8279(3) 0.56084(17) 0.09187(8) 0.0485(4) Uani d . 1
H H5 0.8010 0.5396 0.0383 0.058 Uiso calc R 1
C C9 0.7148(2) 0.49327(16) 0.21905(7) 0.0432(3) Uani d . 1
H H9 0.6179 0.4289 0.2500 0.052 Uiso calc R 1
C C12 1.1789(2) 0.88178(16) 0.46167(8) 0.0459(4) Uani d . 1
H H12 1.2463 0.9456 0.5062 0.055 Uiso calc R 1
C C7 1.0438(2) 0.71535(16) 0.20364(8) 0.0438(3) Uani d . 1
C C10 1.1590(2) 0.82136(16) 0.32594(8) 0.0433(3) Uani d . 1
C C11 1.2661(2) 0.91729(16) 0.39191(8) 0.0476(4) Uani d . 1
H H11 1.3933 1.0032 0.3890 0.057 Uiso calc R 1
C C8 0.8970(2) 0.62019(15) 0.25193(7) 0.0416(3) Uani d . 1
C C14 0.8859(2) 0.65280(15) 0.40123(7) 0.0430(3) Uani d . 1
H H14 0.7624 0.5652 0.4048 0.052 Uiso calc R 1
C C2 0.5129(3) 0.22459(17) 0.05004(8) 0.0493(4) Uani d . 1
H H2 0.6569 0.2093 0.0323 0.059 Uiso calc R 1
C C18 0.6561(2) 0.68650(16) 0.55011(8) 0.0480(4) Uani d . 1
H H18 0.5281 0.6722 0.5101 0.058 Uiso calc R 1
C C15 0.9703(2) 0.68841(15) 0.33029(7) 0.0416(3) Uani d . 1
C C1 0.2852(3) 0.13828(17) 0.02886(8) 0.0515(4) Uani d . 1
H H1 0.2460 0.0517 -0.0065 0.062 Uiso calc R 1
C C6 1.0107(3) 0.68540(17) 0.12343(8) 0.0496(4) Uani d . 1
H H6 1.1090 0.7476 0.0920 0.060 Uiso calc R 1
C C4 0.6822(2) 0.46580(16) 0.13922(7) 0.0423(3) Uani d . 1
C C16 1.0248(3) 0.73427(18) 0.61152(8) 0.0503(4) Uani d . 1
H H16 1.1944 0.7584 0.6235 0.060 Uiso calc R 1
C C19 1.3664(3) 0.96821(17) 0.22027(9) 0.0535(4) Uani d . 1
H H19A 1.3862 1.0591 0.2560 0.064 Uiso calc R 1
H H19B 1.2921 0.9914 0.1705 0.064 Uiso calc R 1
C C3 0.2492(2) 0.31619(17) 0.11053(8) 0.0473(4) Uani d . 1
H H3 0.1832 0.3784 0.1432 0.057 Uiso calc R 1
C C17 0.8562(3) 0.70373(19) 0.66187(8) 0.0553(4) Uani d . 1
H H17 0.8929 0.7030 0.7153 0.066 Uiso calc R 1
C C20 1.6114(4) 0.9380(3) 0.21097(14) 0.0896(6) Uani d . 1
H H20A 1.6872 0.9167 0.2602 0.134 Uiso calc R 1
H H20B 1.7120 1.0279 0.1923 0.134 Uiso calc R 1
H H20C 1.5936 0.8501 0.1744 0.134 Uiso calc R 1

loop_
_atom_site_aniso_label
_atom_site_aniso_U_11
_atom_site_aniso_U_22
_atom_site_aniso_U_33
_atom_site_aniso_U_12
_atom_site_aniso_U_13
_atom_site_aniso_U_23
N2 0.0408(6) 0.0507(7) 0.0374(6) 0.0095(5) 0.0013(4) -0.0020(5)
N4 0.0403(6) 0.0420(6) 0.0403(6) 0.0042(5) 0.0040(5) -0.0012(5)
N5 0.0514(7) 0.0583(8) 0.0555(8) 0.0067(6) 0.0152(6) 0.0044(6)
N1 0.0427(6) 0.0611(8) 0.0533(7) 0.0076(6) 0.0006(5) 0.0001(6)
N3 0.0488(7) 0.0466(7) 0.0447(7) -0.0022(5) 0.0084(5) 0.0065(5)
C13 0.0394(7) 0.0409(7) 0.0390(7) 0.0047(5) 0.0032(5) 0.0012(5)
C5 0.0521(8) 0.0574(9) 0.0353(7) 0.0114(7) 0.0047(6) 0.0030(6)
C9 0.0449(7) 0.0436(7) 0.0383(7) 0.0042(6) 0.0046(5) 0.0022(5)
C12 0.0446(7) 0.0426(8) 0.0448(8) 0.0011(6) 0.0003(6) -0.0031(6)
C7 0.0438(7) 0.0449(8) 0.0416(7) 0.0066(6) 0.0056(5) 0.0053(6)
C10 0.0418(7) 0.0415(7) 0.0441(7) 0.0032(6) 0.0052(5) 0.0050(6)
C11 0.0429(7) 0.0419(8) 0.0508(8) -0.0048(6) 0.0032(6) 0.0029(6)
C8 0.0433(7) 0.0413(7) 0.0380(7) 0.0044(6) 0.0051(5) 0.0040(5)
C14 0.0431(7) 0.0388(7) 0.0423(7) -0.0003(6) 0.0040(6) 0.0016(6)
C2 0.0449(8) 0.0552(9) 0.0468(8) 0.0118(6) 0.0047(6) -0.0083(6)
C18 0.0394(7) 0.0499(8) 0.0505(8) 0.0019(6) 0.0051(6) -0.0001(6)
C15 0.0424(7) 0.0381(7) 0.0407(7) 0.0015(6) 0.0034(5) 0.0035(5)
C1 0.0513(8) 0.0511(8) 0.0483(8) 0.0082(7) -0.0004(6) -0.0066(6)
C6 0.0501(8) 0.0552(9) 0.0423(8) 0.0051(7) 0.0107(6) 0.0101(6)
C4 0.0397(7) 0.0461(8) 0.0400(7) 0.0090(6) 0.0017(5) -0.0001(6)
C16 0.0441(7) 0.0650(9) 0.0411(8) 0.0121(6) 0.0021(6) 0.0021(6)
C19 0.0554(9) 0.0474(8) 0.0565(9) 0.0047(7) 0.0124(7) 0.0122(7)
C3 0.0406(7) 0.0574(9) 0.0442(7) 0.0124(6) 0.0045(6) 0.0001(6)
C17 0.0595(9) 0.0679(10) 0.0404(8) 0.0165(7) 0.0082(6) 0.0074(7)
C20 0.0618(11) 0.0954(15) 0.1158(18) 0.0141(10) 0.0283(11) 0.0259(13)

loop_
_atom_type_symbol
_atom_type_description
_atom_type_scat_dispersion_real
_atom_type_scat_dispersion_imag
_atom_type_scat_source
C C 0.0033 0.0016 'International Tables Vol C Tables 4.2.6.8 and 6.1.1.4'
H H 0.0000 0.0000 'International Tables Vol C Tables 4.2.6.8 and 6.1.1.4'
N N 0.0061 0.0033 'International Tables Vol C Tables 4.2.6.8 and 6.1.1.4'

loop_
_geom_angle_atom_site_label_1
_geom_angle_atom_site_label_2
_geom_angle_atom_site_label_3
_geom_angle
C3 N2 C2 105.71(11)
C3 N2 C4 127.00(11)
C2 N2 C4 127.18(11)
C18 N4 C16 105.83(11)
C18 N4 C13 126.09(11)
C16 N4 C13 128.00(11)
C18 N5 C17 104.42(12)
C3 N1 C1 104.81(11)
C7 N3 C10 108.52(11)
C7 N3 C19 125.61(12)
C10 N3 C19 125.58(12)
C14 C13 C12 121.06(12)
C14 C13 N4 119.69(12)
C12 C13 N4 119.18(11)
C6 C5 C4 120.98(13)
C6 C5 H5 119.5
C4 C5 H5 119.5
C4 C9 C8 118.25(13)
C4 C9 H9 120.9
C8 C9 H9 120.9
C11 C12 C13 120.91(12)
C11 C12 H12 119.5
C13 C12 H12 119.5
N3 C7 C6 129.66(13)
N3 C7 C8 108.93(12)
C6 C7 C8 121.33(13)
N3 C10 C11 129.53(13)
N3 C10 C15 109.31(12)
C11 C10 C15 121.11(13)
C12 C11 C10 118.32(13)
C12 C11 H11 120.8
C10 C11 H11 120.8
C9 C8 C7 119.82(12)
C9 C8 C15 133.27(12)
C7 C8 C15 106.82(12)
C13 C14 C15 118.58(12)
C13 C14 H14 120.7
C15 C14 H14 120.7
C1 C2 N2 106.44(12)
C1 C2 H2 126.8
N2 C2 H2 126.8
N5 C18 N4 112.78(12)
N5 C18 H18 123.6
N4 C18 H18 123.6
C14 C15 C10 119.99(12)
C14 C15 C8 133.50(12)
C10 C15 C8 106.43(12)
C2 C1 N1 110.27(13)
C2 C1 H1 124.9
N1 C1 H1 124.9
C5 C6 C7 118.08(13)
C5 C6 H6 121.0
C7 C6 H6 121.0
C9 C4 C5 121.53(13)
C9 C4 N2 119.89(12)
C5 C4 N2 118.56(12)
C17 C16 N4 106.22(13)
C17 C16 H16 126.9
N4 C16 H16 126.9
N3 C19 C20 112.98(14)
N3 C19 H19A 109.0
C20 C19 H19A 109.0
N3 C19 H19B 109.0
C20 C19 H19B 109.0
H19A C19 H19B 107.8
N1 C3 N2 112.77(12)
N1 C3 H3 123.6
N2 C3 H3 123.6
C16 C17 N5 110.75(13)
C16 C17 H17 124.6
N5 C17 H17 124.6
C19 C20 H20A 109.5
C19 C20 H20B 109.5
H20A C20 H20B 109.5
C19 C20 H20C 109.5
H20A C20 H20C 109.5
H20B C20 H20C 109.5

loop_
_geom_bond_atom_site_label_1
_geom_bond_atom_site_label_2
_geom_bond_distance
N2 C3 1.3501(17)
N2 C2 1.3769(18)
N2 C4 1.4336(18)
N4 C18 1.3512(18)
N4 C16 1.3750(18)
N4 C13 1.4299(17)
N5 C18 1.3135(19)
N5 C17 1.370(2)
N1 C3 1.3039(18)
N1 C1 1.3748(19)
N3 C7 1.3867(18)
N3 C10 1.3867(18)
N3 C19 1.4629(18)
C13 C14 1.3844(18)
C13 C12 1.403(2)
C5 C6 1.378(2)
C5 C4 1.400(2)
C5 H5 0.9300
C9 C4 1.3820(19)
C9 C8 1.3960(18)
C9 H9 0.9300
C12 C11 1.378(2)
C12 H12 0.9300
C7 C6 1.391(2)
C7 C8 1.4142(18)
C10 C11 1.3909(19)
C10 C15 1.4116(19)
C11 H11 0.9300
C8 C15 1.4428(19)
C14 C15 1.3913(19)
C14 H14 0.9300
C2 C1 1.344(2)
C2 H2 0.9300
C18 H18 0.9300
C1 H1 0.9300
C6 H6 0.9300
C16 C17 1.350(2)
C16 H16 0.9300
C19 C20 1.483(2)
C19 H19A 0.9700
C19 H19B 0.9700
C3 H3 0.9300
C17 H17 0.9300
C20 H20A 0.9600
C20 H20B 0.9600
C20 H20C 0.9600

loop_
_geom_hbond_atom_site_label_D
_geom_hbond_atom_site_label_H
_geom_hbond_atom_site_label_A
_geom_hbond_site_symmetry_A
_geom_hbond_distance_DH
_geom_hbond_distance_HA
_geom_hbond_distance_DA
_geom_hbond_angle_DHA
_geom_hbond_publ_flag
C1 H1 N1 2 0.93 2.73 3.533(2) 144.4 yes
C2 H2 N1 1_655 0.93 2.63 3.452(2) 147.5 yes
C16 H16 N5 1_655 0.93 2.68 3.509(2) 149.4 yes
C14 H14 N5 2_666 0.93 2.66 3.570(2) 165.0 yes

loop_
_geom_torsion_atom_site_label_1
_geom_torsion_atom_site_label_2
_geom_torsion_atom_site_label_3
_geom_torsion_atom_site_label_4
_geom_torsion
C18 N4 C13 C14 -44.43(19)
C16 N4 C13 C14 139.43(14)
C18 N4 C13 C12 132.48(14)
C16 N4 C13 C12 -43.66(19)
C14 C13 C12 C11 0.2(2)
N4 C13 C12 C11 -176.63(11)
C10 N3 C7 C6 176.82(13)
C19 N3 C7 C6 2.8(2)
C10 N3 C7 C8 0.07(15)
C19 N3 C7 C8 -173.96(13)
C7 N3 C10 C11 -177.73(13)
C19 N3 C10 C11 -3.7(2)
C7 N3 C10 C15 -0.26(16)
C19 N3 C10 C15 173.77(13)
C13 C12 C11 C10 1.1(2)
N3 C10 C11 C12 175.49(13)
C15 C10 C11 C12 -1.7(2)
C4 C9 C8 C7 -0.7(2)
C4 C9 C8 C15 175.30(14)
N3 C7 C8 C9 177.10(12)
C6 C7 C8 C9 0.0(2)
N3 C7 C8 C15 0.15(15)
C6 C7 C8 C15 -176.93(13)
C12 C13 C14 C15 -1.0(2)
N4 C13 C14 C15 175.86(11)
C3 N2 C2 C1 -0.09(16)
C4 N2 C2 C1 -176.48(13)
C17 N5 C18 N4 0.02(16)
C16 N4 C18 N5 -0.26(16)
C13 N4 C18 N5 -177.10(12)
C13 C14 C15 C10 0.4(2)
C13 C14 C15 C8 -175.75(14)
N3 C10 C15 C14 -176.74(11)
C11 C10 C15 C14 1.0(2)
N3 C10 C15 C8 0.35(15)
C11 C10 C15 C8 178.06(12)
C9 C8 C15 C14 -0.2(3)
C7 C8 C15 C14 176.22(14)
C9 C8 C15 C10 -176.67(14)
C7 C8 C15 C10 -0.30(15)
N2 C2 C1 N1 0.16(17)
C3 N1 C1 C2 -0.17(17)
C4 C5 C6 C7 -0.9(2)
N3 C7 C6 C5 -175.61(13)
C8 C7 C6 C5 0.8(2)
C8 C9 C4 C5 0.6(2)
C8 C9 C4 N2 -177.63(11)
C6 C5 C4 C9 0.3(2)
C6 C5 C4 N2 178.49(12)
C3 N2 C4 C9 55.86(19)
C2 N2 C4 C9 -128.49(15)
C3 N2 C4 C5 -122.38(15)
C2 N2 C4 C5 53.27(19)
C18 N4 C16 C17 0.40(16)
C13 N4 C16 C17 177.15(13)
C7 N3 C19 C20 -89.67(19)
C10 N3 C19 C20 97.30(19)
C1 N1 C3 N2 0.11(16)
C2 N2 C3 N1 -0.02(16)
C4 N2 C3 N1 176.39(12)
N4 C16 C17 N5 -0.41(18)
C18 N5 C17 C16 0.24(17)

loop_
_cod_related_entry_id
_cod_related_entry_database
_cod_related_entry_code
1 ChemSpider 24740079
